data_1573613
loop_
_publ_author_name
'Varadhan, Manikandan'
'Passi, Ibanpynhunlang'
'Chinnathangavel, Thangaraja'
'Rajendiran, Venugopal'

_publ_section_title
;
 (\h6-Benzene)chlorido[2-(pyridin-2-yl)quinoline-\k2
 N,N&#x2032;]ruthenium(II) tetrafluoridoborate
;
_journal_coeditor_code WM4225
_journal_issue 1
_journal_name_full IUCrData
_journal_paper_doi 10.1107/S2414314624012409
_journal_volume 10
_journal_year 2025
_chemical_formula_iupac '[Ru Cl (C6 H6) (C14 H10 N2)] B F4'
_chemical_formula_moiety 'C20 H16 Cl N2 Ru +, B F4 -'
_chemical_formula_sum 'C20 H16 B Cl F4 N2 Ru'
_chemical_formula_weight 507.68
_chemical_name_systematic
;
(\h^6^-Benzene)chlorido[2-(pyridin-2-yl)quinoline-\k^2^<i>N</i>,<i>N</i>']\
ruthenium(II) tetrafluoridoborate
;
_space_group_crystal_system monoclinic
_space_group_IT_number 14
_space_group_name_Hall '-P 2ybc'
_space_group_name_H-M_alt 'P 1 21/c 1'
_atom_sites_solution_hydrogens geom
_atom_sites_solution_primary dual
_audit_creation_method SHELXL-2018/3
_cell_angle_alpha 90
_cell_angle_beta 94.709(3)
_cell_angle_gamma 90
_cell_formula_units_Z 4
_cell_length_a 8.4191(3)
_cell_length_b 23.1476(9)
_cell_length_c 9.9079(3)
_cell_measurement_reflns_used 4311
_cell_measurement_temperature 293(2)
_cell_measurement_theta_max 28.648
_cell_measurement_theta_min 3.351
_cell_volume 1924.35(12)
_computing_cell_refinement
;
CrysAlis PRO (Agilent, 2012)
;
_computing_data_collection
;
CrysAlis PRO (Agilent, 2012)
;
_computing_data_reduction
;
CrysAlis PRO (Agilent, 2012)
;
_computing_molecular_graphics
;
PLATON (Spek, 2020)
;
_computing_publication_material
;
publCIF (Westrip, 2010)
;
_computing_structure_refinement
;
SHELXL (Sheldrick, 2015b)
;
_computing_structure_solution
;
<i>SHELXT</i> (Sheldrick, 2015a)
;
_diffrn_ambient_temperature 293(2)
_diffrn_measured_fraction_theta_full 0.998
_diffrn_measured_fraction_theta_max 0.870
_diffrn_measurement_device_type 'Agilent Xcalibur, Atlas, Gemini'
_diffrn_measurement_method '\w scans'
_diffrn_radiation_type MoK\a
_diffrn_radiation_wavelength 0.71073
_diffrn_reflns_av_R_equivalents 0.0179
_diffrn_reflns_av_unetI/netI 0.0278
_diffrn_reflns_limit_h_max 11
_diffrn_reflns_limit_h_min -10
_diffrn_reflns_limit_k_max 31
_diffrn_reflns_limit_k_min -29
_diffrn_reflns_limit_l_max 7
_diffrn_reflns_limit_l_min -13
_diffrn_reflns_number 8112
_diffrn_reflns_theta_full 25.242
_diffrn_reflns_theta_max 28.648
_diffrn_reflns_theta_min 3.351
_diffrn_source 'fine-focus sealed tube'
_diffrn_standards_decay_% 0
_diffrn_standards_interval_count 0
_diffrn_standards_interval_time 0
_diffrn_standards_number 0
_exptl_absorpt_coefficient_mu 1.000
_exptl_absorpt_correction_T_max 0.5779
_exptl_absorpt_correction_T_min 0.5068
_exptl_absorpt_correction_type multi-scan
_exptl_absorpt_process_details
;
(CrysAlis PRO; Agilent, 2012)
;
_exptl_crystal_colour orange
_exptl_crystal_density_diffrn 1.752
_exptl_crystal_description block
_exptl_crystal_F_000 1008
_exptl_crystal_size_max 0.650
_exptl_crystal_size_mid 0.500
_exptl_crystal_size_min 0.410
_refine_diff_density_max 0.917
_refine_diff_density_min -0.658
_refine_ls_extinction_method none
_refine_ls_goodness_of_fit_ref 1.129
_refine_ls_hydrogen_treatment constr
_refine_ls_matrix_type full
_refine_ls_number_parameters 262
_refine_ls_number_reflns 4311
_refine_ls_number_restraints 0
_refine_ls_restrained_S_all 1.129
_refine_ls_R_factor_all 0.0464
_refine_ls_R_factor_gt 0.0396
_refine_ls_shift/su_max 0.001
_refine_ls_shift/su_mean 0.000
_refine_ls_structure_factor_coef Fsqd
_refine_ls_weighting_details 'w=1/[\s^2^(Fo^2^)+(0.0353P)^2^+2.2897P] where P=(Fo^2^+2Fc^2^)/3'
_refine_ls_weighting_scheme calc
_refine_ls_wR_factor_gt 0.0896
_refine_ls_wR_factor_ref 0.0931
_reflns_number_gt 3815
_reflns_number_total 4311
_reflns_threshold_expression 'I > 2\s(I)'
_cod_data_source_file wm4225.cif
_cod_data_source_block I
_cod_original_sg_symbol_H-M 'P 21/c'
_cod_database_code 1573613
_shelx_space_group_comment
;
The symmetry employed for this shelxl refinement is uniquely defined
by the following loop, which should always be used as a source of
symmetry information in preference to the above space-group names.
They are only intended as comments.
;
_shelx_estimated_absorpt_t_min 0.563
_shelx_estimated_absorpt_t_max 0.685

loop_
_space_group_symop_operation_xyz
'x, y, z'
'-x, y+1/2, -z+1/2'
'-x, -y, -z'
'x, -y-1/2, z-1/2'

loop_
_atom_site_type_symbol
_atom_site_label
_atom_site_fract_x
_atom_site_fract_y
_atom_site_fract_z
_atom_site_U_iso_or_equiv
_atom_site_adp_type
_atom_site_calc_flag
_atom_site_occupancy
_atom_site_disorder_assembly
_atom_site_disorder_group
Ru Ru1 0.36590(3) 0.35365(2) 0.55140(2) 0.03087(9) Uani d 1 . .
Cl Cl1 0.48682(11) 0.26281(4) 0.60853(11) 0.0510(2) Uani d 1 . .
F F2 0.0921(4) 0.5390(2) 0.8475(3) 0.1168(14) Uani d 1 . .
F F3 0.1988(4) 0.60983(16) 0.7391(5) 0.1201(14) Uani d 1 . .
F F4 0.3426(3) 0.53126(16) 0.7890(3) 0.0961(10) Uani d 1 . .
F F1 0.1343(5) 0.53076(17) 0.6300(3) 0.1116(13) Uani d 1 . .
C C19 0.3184(6) 0.3211(2) 0.3438(4) 0.0585(11) Uani d 1 . .
H H19 0.342384 0.285320 0.307946 0.070 Uiso calc 1 . .
N N2 0.2831(3) 0.35589(11) 0.7506(3) 0.0313(5) Uani d 1 . .
N N1 0.5548(3) 0.39139(12) 0.6693(3) 0.0353(6) Uani d 1 . .
C C14 0.1411(4) 0.33333(14) 0.7897(3) 0.0335(7) Uani d 1 . .
C C18 0.4281(5) 0.3648(2) 0.3419(4) 0.0543(10) Uani d 1 . .
H H18 0.524933 0.358972 0.305041 0.065 Uiso calc 1 . .
C C9 0.0871(4) 0.34711(15) 0.9181(3) 0.0395(8) Uani d 1 . .
C C11 -0.1533(4) 0.29144(18) 0.8644(4) 0.0514(10) Uani d 1 . .
H H11 -0.251959 0.278213 0.887140 0.062 Uiso calc 1 . .
C C20 0.1737(5) 0.3286(2) 0.3972(4) 0.0630(12) Uani d 1 . .
H H20 0.100838 0.298376 0.395571 0.076 Uiso calc 1 . .
C C2 0.8103(4) 0.43585(16) 0.6985(4) 0.0473(9) Uani d 1 . .
H H2 0.905866 0.445181 0.662876 0.057 Uiso calc 1 . .
C C12 -0.0967(4) 0.27603(17) 0.7396(4) 0.0477(9) Uani d 1 . .
H H12 -0.157907 0.251981 0.680845 0.057 Uiso calc 1 . .
C C5 0.5283(4) 0.40623(14) 0.7969(3) 0.0353(7) Uani d 1 . .
C C3 0.7831(4) 0.45260(17) 0.8276(4) 0.0500(9) Uani d 1 . .
H H3 0.858559 0.474045 0.879990 0.060 Uiso calc 1 . .
C C8 0.1852(5) 0.38125(18) 1.0081(4) 0.0493(9) Uani d 1 . .
H H8 0.151892 0.391143 1.092283 0.059 Uiso calc 1 . .
C C1 0.6957(4) 0.40530(16) 0.6226(4) 0.0430(8) Uani d 1 . .
H H1 0.715866 0.393750 0.535760 0.052 Uiso calc 1 . .
C C13 0.0473(4) 0.29590(16) 0.7031(4) 0.0402(8) Uani d 1 . .
H H13 0.083432 0.284658 0.620893 0.048 Uiso calc 1 . .
C C10 -0.0633(5) 0.32567(17) 0.9513(4) 0.0487(9) Uani d 1 . .
H H10 -0.100441 0.335336 1.034212 0.058 Uiso calc 1 . .
C C6 0.3742(4) 0.38674(15) 0.8414(3) 0.0368(7) Uani d 1 . .
B B1 0.1919(5) 0.5506(2) 0.7530(4) 0.0497(10) Uani d 1 . .
C C15 0.1378(5) 0.3804(3) 0.4524(4) 0.0678(14) Uani d 1 . .
H H15 0.041196 0.384661 0.490554 0.081 Uiso calc 1 . .
C C16 0.2430(7) 0.4273(2) 0.4530(4) 0.0717(15) Uani d 1 . .
H H16 0.216515 0.462854 0.488844 0.086 Uiso calc 1 . .
C C7 0.3287(5) 0.39968(17) 0.9715(4) 0.0462(9) Uani d 1 . .
H H7 0.396377 0.420705 1.031986 0.055 Uiso calc 1 . .
C C4 0.6408(4) 0.43679(17) 0.8778(4) 0.0480(9) Uani d 1 . .
H H4 0.620830 0.446693 0.965746 0.058 Uiso calc 1 . .
C C17 0.3906(6) 0.4190(2) 0.3973(4) 0.0636(12) Uani d 1 . .
H H17 0.463368 0.449282 0.397155 0.076 Uiso calc 1 . .

loop_
_atom_site_aniso_label
_atom_site_aniso_U_11
_atom_site_aniso_U_22
_atom_site_aniso_U_33
_atom_site_aniso_U_12
_atom_site_aniso_U_13
_atom_site_aniso_U_23
Ru1 0.03032(14) 0.03298(15) 0.02952(14) 0.00145(11) 0.00382(9) -0.00114(10)
Cl1 0.0498(5) 0.0383(5) 0.0662(6) 0.0080(4) 0.0128(4) 0.0086(4)
F2 0.083(2) 0.191(4) 0.082(2) -0.038(2) 0.0366(18) -0.001(2)
F3 0.093(2) 0.080(2) 0.189(4) -0.005(2) 0.020(3) -0.010(3)
F4 0.0582(16) 0.126(3) 0.104(2) 0.0188(18) 0.0070(16) 0.032(2)
F1 0.127(3) 0.142(3) 0.0637(18) 0.040(2) -0.0099(18) -0.036(2)
C19 0.081(3) 0.059(3) 0.0349(18) 0.000(2) 0.0039(19) -0.0128(19)
N2 0.0278(12) 0.0352(14) 0.0311(13) 0.0034(11) 0.0027(10) 0.0024(11)
N1 0.0332(14) 0.0358(14) 0.0365(14) -0.0014(12) -0.0003(11) 0.0022(12)
C14 0.0297(15) 0.0352(16) 0.0363(16) 0.0080(13) 0.0057(12) 0.0051(13)
C18 0.047(2) 0.084(3) 0.0326(17) 0.001(2) 0.0095(16) 0.0049(19)
C9 0.0412(18) 0.0405(18) 0.0382(17) 0.0108(15) 0.0110(14) 0.0080(15)
C11 0.0379(19) 0.055(2) 0.063(2) 0.0042(18) 0.0152(18) 0.014(2)
C20 0.055(2) 0.094(4) 0.038(2) -0.020(3) -0.0052(18) -0.004(2)
C2 0.0336(18) 0.044(2) 0.064(2) -0.0069(16) 0.0032(16) 0.0088(18)
C12 0.0335(17) 0.051(2) 0.059(2) -0.0013(16) 0.0058(16) 0.0022(18)
C5 0.0346(16) 0.0353(16) 0.0354(16) 0.0029(14) -0.0009(13) 0.0014(13)
C3 0.0398(19) 0.047(2) 0.061(2) -0.0090(17) -0.0110(17) 0.0007(18)
C8 0.058(2) 0.058(2) 0.0327(17) 0.005(2) 0.0105(16) -0.0035(17)
C1 0.0388(18) 0.045(2) 0.0455(19) -0.0018(16) 0.0074(15) 0.0033(16)
C13 0.0346(17) 0.0446(19) 0.0418(17) 0.0023(15) 0.0057(14) 0.0029(15)
C10 0.048(2) 0.051(2) 0.051(2) 0.0099(18) 0.0216(17) 0.0095(18)
C6 0.0369(17) 0.0393(18) 0.0336(16) 0.0032(14) 0.0003(13) 0.0012(14)
B1 0.042(2) 0.068(3) 0.040(2) -0.004(2) 0.0067(17) -0.002(2)
C15 0.041(2) 0.117(4) 0.045(2) 0.025(3) 0.0020(17) 0.019(3)
C16 0.111(4) 0.060(3) 0.042(2) 0.046(3) -0.004(2) 0.008(2)
C7 0.052(2) 0.053(2) 0.0335(17) -0.0034(18) 0.0034(15) -0.0065(16)
C4 0.047(2) 0.051(2) 0.0445(19) -0.0037(18) -0.0065(16) -0.0047(17)
C17 0.086(3) 0.055(3) 0.047(2) -0.021(2) -0.013(2) 0.020(2)

loop_
_atom_type_symbol
_atom_type_description
_atom_type_scat_dispersion_real
_atom_type_scat_dispersion_imag
_atom_type_scat_source
C C 0.0033 0.0016 'International Tables Vol C Tables 4.2.6.8 and 6.1.1.4'
H H 0.0000 0.0000 'International Tables Vol C Tables 4.2.6.8 and 6.1.1.4'
B B 0.0013 0.0007 'International Tables Vol C Tables 4.2.6.8 and 6.1.1.4'
Cl Cl 0.1484 0.1585 'International Tables Vol C Tables 4.2.6.8 and 6.1.1.4'
F F 0.0171 0.0103 'International Tables Vol C Tables 4.2.6.8 and 6.1.1.4'
N N 0.0061 0.0033 'International Tables Vol C Tables 4.2.6.8 and 6.1.1.4'
Ru Ru -1.2594 0.8363 'International Tables Vol C Tables 4.2.6.8 and 6.1.1.4'

loop_
_geom_angle_atom_site_label_1
_geom_angle_atom_site_label_2
_geom_angle_atom_site_label_3
_geom_angle_site_symmetry_1
_geom_angle_site_symmetry_3
_geom_angle
_geom_angle_publ_flag
N1 Ru1 N2 . . 76.42(10) ?
N1 Ru1 C17 . . 89.37(14) ?
N2 Ru1 C17 . . 133.34(16) ?
N1 Ru1 C15 . . 137.61(19) ?
N2 Ru1 C15 . . 93.82(13) ?
C17 Ru1 C15 . . 67.46(19) ?
N1 Ru1 C16 . . 103.56(17) ?
N2 Ru1 C16 . . 102.37(14) ?
C17 Ru1 C16 . . 37.87(19) ?
C15 Ru1 C16 . . 37.6(2) ?
N1 Ru1 C19 . . 137.72(15) ?
N2 Ru1 C19 . . 145.23(14) ?
C17 Ru1 C19 . . 66.51(17) ?
C15 Ru1 C19 . . 65.71(18) ?
C16 Ru1 C19 . . 78.84(17) ?
N1 Ru1 C18 . . 104.47(14) ?
N2 Ru1 C18 . . 170.44(14) ?
C17 Ru1 C18 . . 37.83(17) ?
C15 Ru1 C18 . . 79.07(16) ?
C16 Ru1 C18 . . 68.10(17) ?
C19 Ru1 C18 . . 36.36(16) ?
N1 Ru1 C20 . . 168.06(15) ?
N2 Ru1 C20 . . 111.55(14) ?
C17 Ru1 C20 . . 78.70(17) ?
C15 Ru1 C20 . . 36.2(2) ?
C16 Ru1 C20 . . 66.6(2) ?
C19 Ru1 C20 . . 36.47(17) ?
C18 Ru1 C20 . . 66.14(16) ?
N1 Ru1 Cl1 . . 86.86(8) ?
N2 Ru1 Cl1 . . 88.14(7) ?
C17 Ru1 Cl1 . . 135.88(15) ?
C15 Ru1 Cl1 . . 134.61(17) ?
C16 Ru1 Cl1 . . 166.59(13) ?
C19 Ru1 Cl1 . . 87.78(13) ?
C18 Ru1 Cl1 . . 101.40(12) ?
C20 Ru1 Cl1 . . 101.94(15) ?
C18 C19 C20 . . 122.0(4) ?
C18 C19 Ru1 . . 71.9(2) ?
C20 C19 Ru1 . . 72.3(2) ?
C18 C19 H19 . . 119.0 ?
C20 C19 H19 . . 119.0 ?
Ru1 C19 H19 . . 129.4 ?
C6 N2 C14 . . 118.2(3) ?
C6 N2 Ru1 . . 114.8(2) ?
C14 N2 Ru1 . . 126.8(2) ?
C5 N1 C1 . . 118.7(3) ?
C5 N1 Ru1 . . 117.1(2) ?
C1 N1 Ru1 . . 124.0(2) ?
N2 C14 C13 . . 120.8(3) ?
N2 C14 C9 . . 120.7(3) ?
C13 C14 C9 . . 118.4(3) ?
C19 C18 C17 . . 118.5(4) ?
C19 C18 Ru1 . . 71.8(2) ?
C17 C18 Ru1 . . 70.1(2) ?
C19 C18 H18 . . 120.8 ?
C17 C18 H18 . . 120.8 ?
Ru1 C18 H18 . . 129.7 ?
C8 C9 C14 . . 118.6(3) ?
C8 C9 C10 . . 122.4(3) ?
C14 C9 C10 . . 119.0(3) ?
C10 C11 C12 . . 119.6(3) ?
C10 C11 H11 . . 120.2 ?
C12 C11 H11 . . 120.2 ?
C15 C20 C19 . . 119.8(5) ?
C15 C20 Ru1 . . 70.5(2) ?
C19 C20 Ru1 . . 71.2(2) ?
C15 C20 H20 . . 120.1 ?
C19 C20 H20 . . 120.1 ?
Ru1 C20 H20 . . 130.9 ?
C1 C2 C3 . . 119.5(3) ?
C1 C2 H2 . . 120.2 ?
C3 C2 H2 . . 120.2 ?
C13 C12 C11 . . 121.1(4) ?
C13 C12 H12 . . 119.5 ?
C11 C12 H12 . . 119.5 ?
N1 C5 C4 . . 121.0(3) ?
N1 C5 C6 . . 114.9(3) ?
C4 C5 C6 . . 124.1(3) ?
C2 C3 C4 . . 118.4(3) ?
C2 C3 H3 . . 120.8 ?
C4 C3 H3 . . 120.8 ?
C7 C8 C9 . . 119.7(3) ?
C7 C8 H8 . . 120.1 ?
C9 C8 H8 . . 120.1 ?
N1 C1 C2 . . 122.4(3) ?
N1 C1 H1 . . 118.8 ?
C2 C1 H1 . . 118.8 ?
C12 C13 C14 . . 120.5(3) ?
C12 C13 H13 . . 119.8 ?
C14 C13 H13 . . 119.8 ?
C11 C10 C9 . . 121.3(3) ?
C11 C10 H10 . . 119.4 ?
C9 C10 H10 . . 119.4 ?
N2 C6 C7 . . 123.0(3) ?
N2 C6 C5 . . 115.6(3) ?
C7 C6 C5 . . 121.4(3) ?
F2 B1 F1 . . 111.3(4) ?
F2 B1 F4 . . 112.1(4) ?
F1 B1 F4 . . 112.4(4) ?
F2 B1 F3 . . 107.6(4) ?
F1 B1 F3 . . 105.2(4) ?
F4 B1 F3 . . 107.8(4) ?
C20 C15 C16 . . 121.5(4) ?
C20 C15 Ru1 . . 73.4(3) ?
C16 C15 Ru1 . . 71.6(2) ?
C20 C15 H15 . . 119.2 ?
C16 C15 H15 . . 119.2 ?
Ru1 C15 H15 . . 128.1 ?
C15 C16 C17 . . 117.9(4) ?
C15 C16 Ru1 . . 70.8(2) ?
C17 C16 Ru1 . . 70.6(2) ?
C15 C16 H16 . . 121.0 ?
C17 C16 H16 . . 121.0 ?
Ru1 C16 H16 . . 129.8 ?
C8 C7 C6 . . 119.5(3) ?
C8 C7 H7 . . 120.2 ?
C6 C7 H7 . . 120.2 ?
C3 C4 C5 . . 120.0(4) ?
C3 C4 H4 . . 120.0 ?
C5 C4 H4 . . 120.0 ?
C16 C17 C18 . . 120.2(4) ?
C16 C17 Ru1 . . 71.5(2) ?
C18 C17 Ru1 . . 72.1(2) ?
C16 C17 H17 . . 119.9 ?
C18 C17 H17 . . 119.9 ?
Ru1 C17 H17 . . 128.8 ?

loop_
_geom_bond_atom_site_label_1
_geom_bond_atom_site_label_2
_geom_bond_site_symmetry_2
_geom_bond_distance
_geom_bond_publ_flag
Ru1 N1 . 2.086(3) ?
Ru1 N2 . 2.147(3) ?
Ru1 C17 . 2.172(4) ?
Ru1 C15 . 2.173(4) ?
Ru1 C16 . 2.183(4) ?
Ru1 C19 . 2.196(4) ?
Ru1 C18 . 2.197(4) ?
Ru1 C20 . 2.209(4) ?
Ru1 Cl1 . 2.3840(9) ?
F2 B1 . 1.336(5) ?
F3 B1 . 1.381(6) ?
F4 B1 . 1.365(5) ?
F1 B1 . 1.354(5) ?
C19 C18 . 1.371(6) ?
C19 C20 . 1.379(6) ?
C19 H19 . 0.9300 ?
N2 C6 . 1.340(4) ?
N2 C14 . 1.388(4) ?
N1 C5 . 1.346(4) ?
N1 C1 . 1.347(4) ?
C14 C13 . 1.414(5) ?
C14 C9 . 1.423(4) ?
C18 C17 . 1.416(6) ?
C18 H18 . 0.9300 ?
C9 C8 . 1.407(5) ?
C9 C10 . 1.423(5) ?
C11 C10 . 1.355(6) ?
C11 C12 . 1.407(5) ?
C11 H11 . 0.9300 ?
C20 C15 . 1.361(8) ?
C20 H20 . 0.9300 ?
C2 C1 . 1.371(5) ?
C2 C3 . 1.373(6) ?
C2 H2 . 0.9300 ?
C12 C13 . 1.373(5) ?
C12 H12 . 0.9300 ?
C5 C4 . 1.384(5) ?
C5 C6 . 1.474(5) ?
C3 C4 . 1.384(5) ?
C3 H3 . 0.9300 ?
C8 C7 . 1.359(5) ?
C8 H8 . 0.9300 ?
C1 H1 . 0.9300 ?
C13 H13 . 0.9300 ?
C10 H10 . 0.9300 ?
C6 C7 . 1.407(5) ?
C15 C16 . 1.403(7) ?
C15 H15 . 0.9300 ?
C16 C17 . 1.413(7) ?
C16 H16 . 0.9300 ?
C7 H7 . 0.9300 ?
C4 H4 . 0.9300 ?
C17 H17 . 0.9300 ?

loop_
_geom_hbond_atom_site_label_D
_geom_hbond_atom_site_label_H
_geom_hbond_atom_site_label_A
_geom_hbond_site_symmetry_A
_geom_hbond_distance_DH
_geom_hbond_distance_HA
_geom_hbond_distance_DA
_geom_hbond_angle_DHA
_geom_hbond_publ_flag
C4 H4 F4 3_667 0.93 2.48 3.375(5) 162.3 yes
C16 H16 F1 1_555 0.93 2.24 3.148(6) 162.0 yes
C19 H19 Cl1 4_565 0.93 2.65 3.429(4) 141.9 yes
